data_1573572
loop_
_publ_author_name
'Rodriguez-Lugo, Rafael Emilio'
'Sander, Joan'
'Dietzmann, Simon'
'Rittner, Thomas'
'Rueckel, Jannes'
'Landaeta, Vanessa R.'
'Park, Jiyong'
'Nuernberger, Patrick'
'Baik, Mu-Hyun'
'Wolf, Robert'

_publ_section_title
;
 Mechanistic Insights into the Visible-Light-Driven O--Arylation of
 Carboxylic Acids Catalyzed by Xanthine-Based Nickel Complexes
;
_journal_name_full 'Chemical Science'
_journal_paper_doi 10.1039/D4SC04257C
_journal_year 2025
_chemical_formula_moiety 'C38 H34 Br4 N10 Ni2 O6, 2(C H2 Cl2)'
_chemical_formula_sum 'C40 H38 Br4 Cl4 N12 Ni2 O4'
_chemical_formula_weight 1329.68
_space_group_crystal_system monoclinic
_space_group_IT_number 14
_space_group_name_Hall '-P 2ybc'
_space_group_name_H-M_alt 'P 1 21/c 1'
_atom_sites_solution_hydrogens geom
_audit_creation_date 2023-05-17
_audit_creation_method
;
Olex2 1.3
(compiled 2020.11.12 svn.r5f609507 for OlexSys, GUI svn.r6272)
;
_audit_update_record
;
2024-05-10 deposited with the CCDC.	2025-01-02 downloaded from the CCDC.
;
_cell_angle_alpha 90
_cell_angle_beta 108.664(2)
_cell_angle_gamma 90
_cell_formula_units_Z 2
_cell_length_a 13.4368(3)
_cell_length_b 9.1144(2)
_cell_length_c 20.4830(4)
_cell_measurement_reflns_used 6962
_cell_measurement_temperature 123.00(10)
_cell_measurement_theta_max 75.2140
_cell_measurement_theta_min 3.4870
_cell_volume 2376.60(9)
_computing_cell_refinement 'CrysAlisPro 1.171.41.89a (Rigaku OD, 2020)'
_computing_data_collection 'CrysAlisPro 1.171.41.89a (Rigaku OD, 2020)'
_computing_data_reduction 'CrysAlisPro 1.171.41.89a (Rigaku OD, 2020)'
_computing_molecular_graphics 'Olex2 1.3 (Dolomanov et al., 2009)'
_computing_publication_material 'Olex2 1.3 (Dolomanov et al., 2009)'
_computing_structure_refinement 'SHELXL 2018/3 (Sheldrick, 2015)'
_computing_structure_solution 'SHELXT 2018/2 (Sheldrick, 2018)'
_diffrn_ambient_temperature 123.15
_diffrn_detector_area_resol_mean 10.0000
_diffrn_detector_type 'HyPix-Arc 150'
_diffrn_measured_fraction_theta_full 'ACTA 50'
_diffrn_measured_fraction_theta_max 0.911
_diffrn_measurement_details
;
List of Runs (angles in degrees, time in seconds):

  # Type    Start    End  Width  t~exp~   \w     \q     \k     \f   Frames
#--------------------------------------------------------------------------
  1  \w     53.00 111.00   0.50    0.05    --   79.50  12.00 158.34  116
  2  \w     56.00 122.00   0.50    0.05    --   79.50  17.00  71.60  132
  3  \w     50.00 110.00   0.50    0.05    --   79.50  14.00  -7.12  120
  4  \w     60.00  92.00   0.50    0.05    --   79.50  20.00 -85.51   64
  5  \w     46.00  83.00   0.50    0.05    --   79.50   6.00 -88.17   74
  6  \w     42.00  68.00   0.50    0.05    --   79.50 -72.00 -87.90   52
  7  \w     42.00  84.00   0.50    0.05    --   75.78 -95.00-120.00   84
  8  \w     35.00  60.00   0.50    0.05    --   63.51 -95.00 -60.00   50
  9  \w     27.00  64.00   0.50    0.05    --   63.51 -95.00   0.00   74
 10  \w     26.00  57.00   0.50    0.05    --   63.51 -95.00  60.00   62
 11  \w     43.00  95.00   0.50    0.05    --   79.50-114.00 120.11  104
 12  \w     44.00  69.00   0.50    0.05    --   79.50 -75.00 168.68   50
 13  \w     28.00  67.00   0.50    0.05    --   63.51 -95.00 150.00   78
 14  \w    -60.00 -34.00   0.50    0.05    --  -70.29 125.00-180.00   52
 15  \w    -98.00 -72.00   0.50    0.05    --  -70.29 125.00-180.00   52
;
_diffrn_measurement_device 'four-circle diffractometer'
_diffrn_measurement_device_type 'XtaLAB Synergy R, DW system, HyPix-Arc 150'
_diffrn_measurement_method '\w scans'
_diffrn_radiation_type CuK\a
_diffrn_radiation_wavelength 1.54184
_diffrn_reflns_av_R_equivalents 0.0323
_diffrn_reflns_av_unetI/netI 0.0363
_diffrn_reflns_Laue_measured_fraction_full 0.957
_diffrn_reflns_Laue_measured_fraction_max 0.911
_diffrn_reflns_limit_h_max 16
_diffrn_reflns_limit_h_min -16
_diffrn_reflns_limit_k_max 11
_diffrn_reflns_limit_k_min -11
_diffrn_reflns_limit_l_max 25
_diffrn_reflns_limit_l_min -24
_diffrn_reflns_number 12001
_diffrn_reflns_point_group_measured_fraction_full 0.957
_diffrn_reflns_point_group_measured_fraction_max 0.911
_diffrn_reflns_theta_full 'ACTA 50'
_diffrn_reflns_theta_max 75.767
_diffrn_reflns_theta_min 3.472
_exptl_absorpt_coefficient_mu 7.455
_exptl_absorpt_correction_T_max 1.00000
_exptl_absorpt_correction_T_min 0.70507
_exptl_absorpt_correction_type multi-scan
_exptl_absorpt_process_details
;
CrysAlisPro 1.171.41.89a (Rigaku Oxford Diffraction, 2020)
Empirical absorption correction using spherical harmonics,
implemented in SCALE3 ABSPACK scaling algorithm.
;
_exptl_crystal_colour 'clear light orange'
_exptl_crystal_colour_lustre clear
_exptl_crystal_colour_modifier light
_exptl_crystal_colour_primary orange
_exptl_crystal_density_diffrn 1.858
_exptl_crystal_description plate
_exptl_crystal_F_000 1316
_exptl_crystal_size_max 0.139
_exptl_crystal_size_mid 0.107
_exptl_crystal_size_min 0.048
_refine_diff_density_max 0.516
_refine_diff_density_min -0.923
_refine_diff_density_rms 0.090
_refine_ls_extinction_method none
_refine_ls_goodness_of_fit_ref 0.999
_refine_ls_hydrogen_treatment constr
_refine_ls_matrix_type full
_refine_ls_number_parameters 301
_refine_ls_number_reflns 4510
_refine_ls_number_restraints 0
_refine_ls_restrained_S_all 0.999
_refine_ls_R_factor_all 0.0378
_refine_ls_R_factor_gt 0.0331
_refine_ls_shift/su_max 0.001
_refine_ls_shift/su_mean 0.000
_refine_ls_structure_factor_coef Fsqd
_refine_ls_weighting_details 'w=1/[\s^2^(Fo^2^)+(0.0548P)^2^+2.0313P] where P=(Fo^2^+2Fc^2^)/3'
_refine_ls_weighting_scheme calc
_refine_ls_wR_factor_gt 0.0922
_refine_ls_wR_factor_ref 0.0948
_reflns_Friedel_coverage 0.000
_reflns_number_gt 3962
_reflns_number_total 4510
_reflns_threshold_expression 'I > 2\s(I)'
_cod_data_source_file d4sc04257c2.cif
_cod_data_source_block sdx94sd_1
_cod_database_code 1573572
_shelx_shelxl_version_number 2018/3
_shelx_space_group_comment
;
The symmetry employed for this shelxl refinement is uniquely defined
by the following loop, which should always be used as a source of
symmetry information in preference to the above space-group names.
They are only intended as comments.
;
_olex2_refinement_description
;
1. Fixed Uiso
 At 1.2 times of:
  All C(H) groups, All C(H,H) groups
 At 1.5 times of:
  All C(H,H,H) groups
2.a Secondary CH2 refined with riding coordinates:
 C00X(H00J,H00K)
2.b Aromatic/amide H refined with riding coordinates:
 C00M(H00M), C00N(H00N), C00O(H00O), C00P(H00P), C00Q(H00Q), C00R(H00R),
 C00S(H00S), C00U(H00U)
2.c Idealised Me refined as rotating group:
 C00T(H00A,H00B,H00C), C00V(H00D,H00E,H00F), C00W(H00G,H00H,H00I)
;
_olex2_submission_special_instructions 'No special instructions were received'
_oxdiff_exptl_absorpt_empirical_details
;
Empirical correction (ABSPACK) includes:
- Absorption correction using spherical harmonics
- Frame scaling
;

loop_
_space_group_symop_operation_xyz
'x, y, z'
'-x, y+1/2, -z+1/2'
'-x, -y, -z'
'x, -y-1/2, z-1/2'

loop_
_atom_site_label
_atom_site_type_symbol
_atom_site_fract_x
_atom_site_fract_y
_atom_site_fract_z
_atom_site_U_iso_or_equiv
_atom_site_adp_type
_atom_site_occupancy
_atom_site_site_symmetry_order
_atom_site_calc_flag
_atom_site_refinement_flags_posn
_atom_site_refinement_flags_adp
_atom_site_refinement_flags_occupancy
_atom_site_disorder_assembly
_atom_site_disorder_group
Br01 Br -0.08800(2) 0.63066(4) 0.46097(2) 0.02664(10) Uani 1 1 d . . . . .
Br02 Br 0.12159(3) 0.81897(4) 0.42139(2) 0.02924(11) Uani 1 1 d . . . . .
Ni03 Ni 0.10770(4) 0.63251(6) 0.50174(3) 0.02199(14) Uani 1 1 d . . . . .
Cl1 Cl 0.02250(8) 0.54321(11) 0.69929(5) 0.0490(2) Uani 1 1 d . . . . .
Cl Cl 0.17711(8) 0.34518(14) 0.78873(6) 0.0590(3) Uani 1 1 d . . . . .
O006 O 0.61755(17) 0.5348(3) 0.92065(11) 0.0294(5) Uani 1 1 d . . . . .
O007 O 0.58811(17) 0.3737(2) 0.64791(12) 0.0284(5) Uani 1 1 d . . . . .
O008 O 0.40751(18) 0.2519(3) 0.42441(12) 0.0313(5) Uani 1 1 d . . . . .
N009 N 0.14029(19) 0.7462(3) 0.59057(13) 0.0227(5) Uani 1 1 d . . . . .
N00A N 0.39867(19) 0.5728(3) 0.64101(12) 0.0209(5) Uani 1 1 d . . . . .
N00B N 0.33405(19) 0.4251(3) 0.47371(13) 0.0228(5) Uani 1 1 d . . . . .
N00C N 0.26576(19) 0.5906(3) 0.54262(13) 0.0214(5) Uani 1 1 d . . . . .
N00D N 0.49674(19) 0.3143(3) 0.53573(13) 0.0232(5) Uani 1 1 d . . . . .
C00E C 0.3393(2) 0.4986(3) 0.53306(15) 0.0206(6) Uani 1 1 d . . . . .
C00F C 0.3028(2) 0.6330(3) 0.60862(16) 0.0212(6) Uani 1 1 d . . . . .
C00G C 0.4567(2) 0.5730(3) 0.71383(15) 0.0209(6) Uani 1 1 d . . . . .
C00H C 0.5685(2) 0.5545(3) 0.85191(16) 0.0240(6) Uani 1 1 d . . . . .
C00I C 0.2390(2) 0.7295(3) 0.63608(15) 0.0219(6) Uani 1 1 d . . . . .
C00J C 0.5106(2) 0.3900(3) 0.59800(16) 0.0229(6) Uani 1 1 d . . . . .
C00K C 0.4227(2) 0.4852(3) 0.59217(15) 0.0210(6) Uani 1 1 d . . . . .
C00L C 0.4121(2) 0.3249(3) 0.47457(16) 0.0241(6) Uani 1 1 d . . . . .
C00M C 0.2711(2) 0.8020(3) 0.69852(16) 0.0252(6) Uani 1 1 d . . . . .
H00M H 0.339997 0.788462 0.729751 0.030 Uiso 1 1 calc R U . . .
C00N C 0.5553(2) 0.6351(3) 0.73774(16) 0.0221(6) Uani 1 1 d . . . . .
H00N H 0.584498 0.682735 0.706808 0.026 Uiso 1 1 calc R U . . .
C00O C 0.4119(2) 0.5031(3) 0.75786(16) 0.0242(6) Uani 1 1 d . . . . .
H00O H 0.343462 0.462189 0.740418 0.029 Uiso 1 1 calc R U . . .
C00P C 0.6114(2) 0.6274(3) 0.80738(16) 0.0239(6) Uani 1 1 d . . . . .
H00P H 0.678774 0.671538 0.824705 0.029 Uiso 1 1 calc R U . . .
C00Q C 0.0744(3) 0.8386(3) 0.60643(18) 0.0272(7) Uani 1 1 d . . . . .
H00Q H 0.006480 0.853205 0.574056 0.033 Uiso 1 1 calc R U . . .
C00R C 0.4675(3) 0.4935(3) 0.82683(16) 0.0262(6) Uani 1 1 d . . . . .
H00R H 0.437673 0.445809 0.857422 0.031 Uiso 1 1 calc R U . . .
C00S C 0.2008(3) 0.8949(4) 0.71476(18) 0.0293(7) Uani 1 1 d . . . . .
H00S H 0.220972 0.945117 0.757643 0.035 Uiso 1 1 calc R U . . .
C00T C 0.2432(2) 0.4406(4) 0.41147(16) 0.0282(7) Uani 1 1 d . . . . .
H00A H 0.187113 0.374533 0.414196 0.042 Uiso 1 1 calc R U . . .
H00B H 0.263607 0.415495 0.370993 0.042 Uiso 1 1 calc R U . . .
H00C H 0.217992 0.542145 0.407510 0.042 Uiso 1 1 calc R U . . .
C00U C 0.1014(3) 0.9141(4) 0.66849(17) 0.0284(7) Uani 1 1 d . . . . .
H00U H 0.052557 0.977723 0.678880 0.034 Uiso 1 1 calc R U . . .
C00V C 0.5776(2) 0.2053(4) 0.53503(18) 0.0297(7) Uani 1 1 d . . . . .
H00D H 0.639939 0.219847 0.575458 0.045 Uiso 1 1 calc R U . . .
H00E H 0.596786 0.217507 0.493024 0.045 Uiso 1 1 calc R U . . .
H00F H 0.549913 0.106220 0.536131 0.045 Uiso 1 1 calc R U . . .
C00W C 0.7206(3) 0.5952(4) 0.94958(17) 0.0313(7) Uani 1 1 d . . . . .
H00G H 0.767578 0.551974 0.926752 0.047 Uiso 1 1 calc R U . . .
H00H H 0.747199 0.573258 0.998986 0.047 Uiso 1 1 calc R U . . .
H00I H 0.717757 0.701763 0.942807 0.047 Uiso 1 1 calc R U . . .
C00X C 0.0639(3) 0.3605(4) 0.7159(2) 0.0423(9) Uani 1 1 d . . . . .
H00J H 0.078994 0.319968 0.675183 0.051 Uiso 1 1 calc R U . . .
H00K H 0.006562 0.301745 0.723358 0.051 Uiso 1 1 calc R U . . .

loop_
_atom_site_aniso_label
_atom_site_aniso_U_11
_atom_site_aniso_U_22
_atom_site_aniso_U_33
_atom_site_aniso_U_23
_atom_site_aniso_U_13
_atom_site_aniso_U_12
Br01 0.01638(17) 0.02885(18) 0.0327(2) 0.00287(13) 0.00507(14) 0.00146(12)
Br02 0.02350(18) 0.03140(19) 0.03048(19) 0.00591(13) 0.00535(15) -0.00028(13)
Ni03 0.0164(3) 0.0266(3) 0.0216(3) -0.0010(2) 0.0042(2) 0.0013(2)
Cl1 0.0588(6) 0.0427(5) 0.0461(5) 0.0086(4) 0.0176(5) 0.0084(5)
Cl 0.0374(5) 0.0773(8) 0.0520(6) 0.0257(6) -0.0003(5) -0.0049(5)
O006 0.0274(12) 0.0358(12) 0.0202(11) 0.0028(9) 0.0009(10) -0.0032(10)
O007 0.0204(11) 0.0349(12) 0.0258(12) 0.0016(9) 0.0018(10) 0.0055(9)
O008 0.0314(12) 0.0339(12) 0.0293(12) -0.0062(10) 0.0109(10) 0.0032(10)
N009 0.0176(12) 0.0260(13) 0.0244(13) 0.0013(10) 0.0066(11) 0.0023(10)
N00A 0.0183(12) 0.0239(12) 0.0203(12) -0.0007(10) 0.0059(10) 0.0011(10)
N00B 0.0177(12) 0.0302(13) 0.0200(12) -0.0016(10) 0.0054(10) 0.0015(10)
N00C 0.0165(12) 0.0263(12) 0.0211(12) -0.0011(10) 0.0056(10) -0.0013(10)
N00D 0.0191(12) 0.0240(12) 0.0265(13) -0.0011(10) 0.0074(11) 0.0019(10)
C00E 0.0175(14) 0.0243(14) 0.0205(14) 0.0005(11) 0.0069(12) -0.0015(11)
C00F 0.0179(14) 0.0215(14) 0.0232(15) 0.0002(11) 0.0052(13) -0.0009(11)
C00G 0.0191(14) 0.0229(14) 0.0187(14) -0.0007(11) 0.0032(12) 0.0017(11)
C00H 0.0236(15) 0.0240(14) 0.0217(15) -0.0009(12) 0.0036(13) 0.0022(12)
C00I 0.0187(14) 0.0230(14) 0.0228(15) 0.0001(12) 0.0052(12) -0.0001(12)
C00J 0.0196(15) 0.0240(14) 0.0274(16) -0.0003(12) 0.0106(14) -0.0011(12)
C00K 0.0177(14) 0.0246(14) 0.0204(14) -0.0011(12) 0.0058(12) -0.0014(11)
C00L 0.0213(15) 0.0266(15) 0.0259(16) -0.0012(12) 0.0099(13) -0.0011(12)
C00M 0.0235(16) 0.0261(15) 0.0247(16) -0.0002(12) 0.0059(13) 0.0011(12)
C00N 0.0209(15) 0.0223(14) 0.0237(15) 0.0011(11) 0.0080(13) -0.0003(11)
C00O 0.0198(14) 0.0241(14) 0.0278(16) -0.0010(12) 0.0061(13) -0.0023(12)
C00P 0.0168(14) 0.0281(15) 0.0239(16) -0.0009(12) 0.0024(13) -0.0016(12)
C00Q 0.0195(15) 0.0303(16) 0.0316(17) 0.0033(13) 0.0078(14) 0.0035(12)
C00R 0.0292(16) 0.0280(15) 0.0225(15) 0.0007(12) 0.0098(13) -0.0039(13)
C00S 0.0296(17) 0.0289(16) 0.0289(17) -0.0040(13) 0.0088(15) 0.0011(14)
C00T 0.0224(15) 0.0389(18) 0.0207(15) -0.0046(13) 0.0033(13) 0.0015(14)
C00U 0.0271(16) 0.0293(16) 0.0308(17) -0.0020(13) 0.0123(14) 0.0039(13)
C00V 0.0244(16) 0.0314(17) 0.0363(18) -0.0020(14) 0.0140(15) 0.0062(13)
C00W 0.0254(16) 0.0363(17) 0.0249(16) -0.0016(14) -0.0023(14) -0.0002(14)
C00X 0.042(2) 0.046(2) 0.035(2) 0.0049(16) 0.0076(18) 0.0036(18)

loop_
_atom_type_symbol
_atom_type_description
_atom_type_scat_dispersion_real
_atom_type_scat_dispersion_imag
_atom_type_scat_source
C C 0.0181 0.0091 'International Tables Vol C Tables 4.2.6.8 and 6.1.1.4'
H H 0.0000 0.0000 'International Tables Vol C Tables 4.2.6.8 and 6.1.1.4'
Br Br -0.6763 1.2805 'International Tables Vol C Tables 4.2.6.8 and 6.1.1.4'
Cl Cl 0.3639 0.7018 'International Tables Vol C Tables 4.2.6.8 and 6.1.1.4'
N N 0.0311 0.0180 'International Tables Vol C Tables 4.2.6.8 and 6.1.1.4'
Ni Ni -3.0029 0.5091 'International Tables Vol C Tables 4.2.6.8 and 6.1.1.4'
O O 0.0492 0.0322 'International Tables Vol C Tables 4.2.6.8 and 6.1.1.4'

loop_
_geom_angle_atom_site_label_1
_geom_angle_atom_site_label_2
_geom_angle_atom_site_label_3
_geom_angle
_geom_angle_site_symmetry_1
_geom_angle_site_symmetry_3
_geom_angle_publ_flag
Ni03 Br01 Ni03 96.043(19) . 3_566 ?
Br01 Ni03 Br01 83.956(19) . 3_566 ?
Br02 Ni03 Br01 154.44(3) . 3_566 ?
Br02 Ni03 Br01 94.58(2) . . ?
N009 Ni03 Br01 101.95(7) . . ?
N009 Ni03 Br01 103.05(8) . 3_566 ?
N009 Ni03 Br02 102.21(8) . . ?
N009 Ni03 N00C 80.22(10) . . ?
N00C Ni03 Br01 167.98(8) . . ?
N00C Ni03 Br01 84.04(7) . 3_566 ?
N00C Ni03 Br02 96.51(7) . . ?
C00H O006 C00W 117.5(3) . . ?
C00I N009 Ni03 116.2(2) . . ?
C00Q N009 Ni03 125.0(2) . . ?
C00Q N009 C00I 118.7(3) . . ?
C00F N00A C00G 128.0(2) . . ?
C00F N00A C00K 106.3(2) . . ?
C00K N00A C00G 124.6(2) . . ?
C00E N00B C00L 119.1(2) . . ?
C00E N00B C00T 121.2(2) . . ?
C00L N00B C00T 119.4(3) . . ?
C00E N00C Ni03 139.6(2) . . ?
C00F N00C Ni03 111.06(19) . . ?
C00F N00C C00E 105.8(2) . . ?
C00J N00D C00V 117.0(3) . . ?
C00L N00D C00J 127.6(3) . . ?
C00L N00D C00V 115.3(3) . . ?
N00C C00E N00B 126.7(3) . . ?
N00C C00E C00K 110.8(3) . . ?
C00K C00E N00B 122.5(3) . . ?
N00A C00F C00I 129.5(3) . . ?
N00C C00F N00A 111.3(3) . . ?
N00C C00F C00I 119.2(3) . . ?
C00N C00G N00A 120.5(3) . . ?
C00N C00G C00O 121.6(3) . . ?
C00O C00G N00A 117.8(3) . . ?
O006 C00H C00P 125.1(3) . . ?
O006 C00H C00R 114.7(3) . . ?
C00P C00H C00R 120.2(3) . . ?
N009 C00I C00F 111.5(3) . . ?
N009 C00I C00M 121.8(3) . . ?
C00M C00I C00F 126.7(3) . . ?
O007 C00J N00D 122.2(3) . . ?
O007 C00J C00K 127.2(3) . . ?
N00D C00J C00K 110.6(3) . . ?
N00A C00K C00J 131.1(3) . . ?
C00E C00K N00A 105.8(3) . . ?
C00E C00K C00J 123.1(3) . . ?
O008 C00L N00B 121.3(3) . . ?
O008 C00L N00D 121.9(3) . . ?
N00B C00L N00D 116.8(3) . . ?
C00I C00M H00M 120.7 . . ?
C00I C00M C00S 118.7(3) . . ?
C00S C00M H00M 120.7 . . ?
C00G C00N H00N 120.4 . . ?
C00G C00N C00P 119.3(3) . . ?
C00P C00N H00N 120.4 . . ?
C00G C00O H00O 120.3 . . ?
C00R C00O C00G 119.4(3) . . ?
C00R C00O H00O 120.3 . . ?
C00H C00P H00P 120.1 . . ?
C00N C00P C00H 119.7(3) . . ?
C00N C00P H00P 120.1 . . ?
N009 C00Q H00Q 118.8 . . ?
N009 C00Q C00U 122.4(3) . . ?
C00U C00Q H00Q 118.8 . . ?
C00H C00R H00R 120.2 . . ?
C00O C00R C00H 119.7(3) . . ?
C00O C00R H00R 120.2 . . ?
C00M C00S H00S 120.1 . . ?
C00U C00S C00M 119.8(3) . . ?
C00U C00S H00S 120.1 . . ?
N00B C00T H00A 109.5 . . ?
N00B C00T H00B 109.5 . . ?
N00B C00T H00C 109.5 . . ?
H00A C00T H00B 109.5 . . ?
H00A C00T H00C 109.5 . . ?
H00B C00T H00C 109.5 . . ?
C00Q C00U H00U 120.7 . . ?
C00S C00U C00Q 118.6(3) . . ?
C00S C00U H00U 120.7 . . ?
N00D C00V H00D 109.5 . . ?
N00D C00V H00E 109.5 . . ?
N00D C00V H00F 109.5 . . ?
H00D C00V H00E 109.5 . . ?
H00D C00V H00F 109.5 . . ?
H00E C00V H00F 109.5 . . ?
O006 C00W H00G 109.5 . . ?
O006 C00W H00H 109.5 . . ?
O006 C00W H00I 109.5 . . ?
H00G C00W H00H 109.5 . . ?
H00G C00W H00I 109.5 . . ?
H00H C00W H00I 109.5 . . ?
Cl1 C00X Cl 111.9(2) . . ?
Cl1 C00X H00J 109.2 . . ?
Cl1 C00X H00K 109.2 . . ?
Cl C00X H00J 109.2 . . ?
Cl C00X H00K 109.2 . . ?
H00J C00X H00K 107.9 . . ?

loop_
_geom_bond_atom_site_label_1
_geom_bond_atom_site_label_2
_geom_bond_distance
_geom_bond_site_symmetry_2
_geom_bond_publ_flag
Br01 Ni03 2.4913(6) . ?
Br01 Ni03 2.5567(6) 3_566 ?
Br02 Ni03 2.4141(6) . ?
Ni03 N009 2.016(3) . ?
Ni03 N00C 2.054(3) . ?
Cl1 C00X 1.754(4) . ?
Cl C00X 1.763(4) . ?
O006 C00H 1.362(4) . ?
O006 C00W 1.431(4) . ?
O007 C00J 1.212(4) . ?
O008 C00L 1.209(4) . ?
N009 C00I 1.364(4) . ?
N009 C00Q 1.336(4) . ?
N00A C00F 1.362(4) . ?
N00A C00G 1.445(4) . ?
N00A C00K 1.396(4) . ?
N00B C00E 1.370(4) . ?
N00B C00L 1.386(4) . ?
N00B C00T 1.463(4) . ?
N00C C00E 1.357(4) . ?
N00C C00F 1.340(4) . ?
N00D C00J 1.409(4) . ?
N00D C00L 1.400(4) . ?
N00D C00V 1.476(4) . ?
C00E C00K 1.367(4) . ?
C00F C00I 1.460(4) . ?
C00G C00N 1.379(4) . ?
C00G C00O 1.389(4) . ?
C00H C00P 1.393(4) . ?
C00H C00R 1.403(4) . ?
C00I C00M 1.380(4) . ?
C00J C00K 1.440(4) . ?
C00M H00M 0.9500 . ?
C00M C00S 1.386(5) . ?
C00N H00N 0.9500 . ?
C00N C00P 1.385(4) . ?
C00O H00O 0.9500 . ?
C00O C00R 1.373(4) . ?
C00P H00P 0.9500 . ?
C00Q H00Q 0.9500 . ?
C00Q C00U 1.388(5) . ?
C00R H00R 0.9500 . ?
C00S H00S 0.9500 . ?
C00S C00U 1.379(5) . ?
C00T H00A 0.9800 . ?
C00T H00B 0.9800 . ?
C00T H00C 0.9800 . ?
C00U H00U 0.9500 . ?
C00V H00D 0.9800 . ?
C00V H00E 0.9800 . ?
C00V H00F 0.9800 . ?
C00W H00G 0.9800 . ?
C00W H00H 0.9800 . ?
C00W H00I 0.9800 . ?
C00X H00J 0.9900 . ?
C00X H00K 0.9900 . ?

loop_
_geom_torsion_atom_site_label_1
_geom_torsion_atom_site_label_2
_geom_torsion_atom_site_label_3
_geom_torsion_atom_site_label_4
_geom_torsion
_geom_torsion_site_symmetry_1
_geom_torsion_site_symmetry_2
_geom_torsion_site_symmetry_3
_geom_torsion_site_symmetry_4
_geom_torsion_publ_flag
Ni03 N009 C00I C00F 1.8(3) . . . . ?
Ni03 N009 C00I C00M 179.7(2) . . . . ?
Ni03 N009 C00Q C00U -179.9(2) . . . . ?
Ni03 N00C C00E N00B 22.9(5) . . . . ?
Ni03 N00C C00E C00K -156.3(3) . . . . ?
Ni03 N00C C00F N00A 164.19(19) . . . . ?
Ni03 N00C C00F C00I -14.6(3) . . . . ?
O006 C00H C00P C00N 177.3(3) . . . . ?
O006 C00H C00R C00O -178.1(3) . . . . ?
O007 C00J C00K N00A -5.3(5) . . . . ?
O007 C00J C00K C00E 178.6(3) . . . . ?
N009 C00I C00M C00S -0.5(5) . . . . ?
N009 C00Q C00U C00S 1.3(5) . . . . ?
N00A C00F C00I N009 -169.6(3) . . . . ?
N00A C00F C00I C00M 12.7(5) . . . . ?
N00A C00G C00N C00P -176.8(3) . . . . ?
N00A C00G C00O C00R 176.2(3) . . . . ?
N00B C00E C00K N00A -178.7(3) . . . . ?
N00B C00E C00K C00J -1.8(5) . . . . ?
N00C C00E C00K N00A 0.5(3) . . . . ?
N00C C00E C00K C00J 177.4(3) . . . . ?
N00C C00F C00I N009 8.8(4) . . . . ?
N00C C00F C00I C00M -168.9(3) . . . . ?
N00D C00J C00K N00A 175.2(3) . . . . ?
N00D C00J C00K C00E -0.9(4) . . . . ?
C00E N00B C00L O008 176.0(3) . . . . ?
C00E N00B C00L N00D -5.0(4) . . . . ?
C00E N00C C00F N00A 1.1(3) . . . . ?
C00E N00C C00F C00I -177.7(3) . . . . ?
C00F N00A C00G C00N -120.7(3) . . . . ?
C00F N00A C00G C00O 62.2(4) . . . . ?
C00F N00A C00K C00E 0.1(3) . . . . ?
C00F N00A C00K C00J -176.4(3) . . . . ?
C00F N00C C00E N00B 178.2(3) . . . . ?
C00F N00C C00E C00K -1.0(3) . . . . ?
C00F C00I C00M C00S 177.0(3) . . . . ?
C00G N00A C00F N00C -169.6(3) . . . . ?
C00G N00A C00F C00I 9.0(5) . . . . ?
C00G N00A C00K C00E 169.4(3) . . . . ?
C00G N00A C00K C00J -7.1(5) . . . . ?
C00G C00N C00P C00H 1.3(4) . . . . ?
C00G C00O C00R C00H 0.1(5) . . . . ?
C00I N009 C00Q C00U -2.3(5) . . . . ?
C00I C00M C00S C00U -0.6(5) . . . . ?
C00J N00D C00L O008 -178.5(3) . . . . ?
C00J N00D C00L N00B 2.5(4) . . . . ?
C00K N00A C00F N00C -0.8(3) . . . . ?
C00K N00A C00F C00I 177.8(3) . . . . ?
C00K N00A C00G C00N 72.4(4) . . . . ?
C00K N00A C00G C00O -104.8(3) . . . . ?
C00L N00B C00E N00C -174.2(3) . . . . ?
C00L N00B C00E C00K 4.9(4) . . . . ?
C00L N00D C00J O007 -179.1(3) . . . . ?
C00L N00D C00J C00K 0.4(4) . . . . ?
C00M C00S C00U C00Q 0.2(5) . . . . ?
C00N C00G C00O C00R -0.9(5) . . . . ?
C00O C00G C00N C00P 0.2(5) . . . . ?
C00P C00H C00R C00O 1.4(5) . . . . ?
C00Q N009 C00I C00F -175.9(3) . . . . ?
C00Q N009 C00I C00M 1.9(5) . . . . ?
C00R C00H C00P C00N -2.1(5) . . . . ?
C00T N00B C00E N00C 0.3(5) . . . . ?
C00T N00B C00E C00K 179.4(3) . . . . ?
C00T N00B C00L O008 1.4(5) . . . . ?
C00T N00B C00L N00D -179.6(3) . . . . ?
C00V N00D C00J O007 4.2(4) . . . . ?
C00V N00D C00J C00K -176.3(3) . . . . ?
C00V N00D C00L O008 -1.7(4) . . . . ?
C00V N00D C00L N00B 179.3(3) . . . . ?
C00W O006 C00H C00P 0.8(4) . . . . ?
C00W O006 C00H C00R -179.7(3) . . . . ?
